data_7714548
loop_
_publ_author_name
'Zou, Haiyan'
'Wang, Ziqian'
'Guo, Dianjun'
'Zhang, Lijun'
'Wang, Shaowu'
'Zhu, Xiancui'

_publ_section_title
;
 Synthesis and catalytic activity of tetradentate &#x3b2;-diketiminato
 rare-earth metal monoalkyl complexes in tandem Oppenauer oxidation and
 cross-aldol condensation.
;
_journal_issue 1
_journal_name_full 'Dalton transactions (Cambridge, England : 2003)'
_journal_page_first 267
_journal_page_last 275
_journal_paper_doi 10.1039/d3dt03374k
_journal_volume 53
_journal_year 2023
_chemical_formula_moiety 'C36 H52 Lu N3 O Si'
_chemical_formula_sum 'C36 H52 Lu N3 O Si'
_chemical_formula_weight 745.86
_space_group_crystal_system triclinic
_space_group_IT_number 2
_space_group_name_Hall '-P 1'
_space_group_name_H-M_alt 'P -1'
_atom_sites_solution_hydrogens geom
_audit_creation_date 2023-08-02
_audit_creation_method
;
Olex2 1.3
(compiled 2020.11.12 svn.r5f609507 for OlexSys, GUI svn.r6408)
;
_audit_update_record
;
2023-09-22 deposited with the CCDC.	2023-11-20 downloaded from the CCDC.
;
_cell_angle_alpha 87.665(6)
_cell_angle_beta 82.008(15)
_cell_angle_gamma 79.438(8)
_cell_formula_units_Z 2
_cell_length_a 11.017(7)
_cell_length_b 11.593(7)
_cell_length_c 14.734(9)
_cell_measurement_reflns_used 9900
_cell_measurement_temperature 293.15
_cell_measurement_theta_max 26.791
_cell_measurement_theta_min 2.252
_cell_volume 1832(2)
_computing_cell_refinement 'SAINT v8.37A (Bruker, 2015)'
_computing_data_reduction 'SAINT v8.37A (Bruker, 2015)'
_computing_molecular_graphics 'Olex2 1.3 (Dolomanov et al., 2009)'
_computing_publication_material 'Olex2 1.3 (Dolomanov et al., 2009)'
_computing_structure_refinement 'SHELXL 2018/3 (Sheldrick, 2015)'
_computing_structure_solution 'SHELXT 2014/5 (Sheldrick, 2014)'
_diffrn_ambient_temperature 293.15
_diffrn_measured_fraction_theta_full 0.998
_diffrn_measured_fraction_theta_max 0.986
_diffrn_measurement_device_type 'Bruker APEX-II CCD'
_diffrn_measurement_method '\f and \w scans'
_diffrn_radiation_type MoK\a
_diffrn_radiation_wavelength 0.71073
_diffrn_reflns_av_R_equivalents 0.0309
_diffrn_reflns_av_unetI/netI 0.0436
_diffrn_reflns_Laue_measured_fraction_full 0.998
_diffrn_reflns_Laue_measured_fraction_max 0.986
_diffrn_reflns_limit_h_max 14
_diffrn_reflns_limit_h_min -14
_diffrn_reflns_limit_k_max 14
_diffrn_reflns_limit_k_min -14
_diffrn_reflns_limit_l_max 19
_diffrn_reflns_limit_l_min -19
_diffrn_reflns_number 21469
_diffrn_reflns_point_group_measured_fraction_full 0.998
_diffrn_reflns_point_group_measured_fraction_max 0.986
_diffrn_reflns_theta_full 25.242
_diffrn_reflns_theta_max 27.502
_diffrn_reflns_theta_min 1.396
_diffrn_source_current 30.0
_diffrn_source_power 1.5
_diffrn_source_voltage 50.0
_diffrn_standards_number 0
_exptl_absorpt_coefficient_mu 2.757
_exptl_absorpt_correction_T_max 0.7456
_exptl_absorpt_correction_T_min 0.4689
_exptl_absorpt_correction_type multi-scan
_exptl_absorpt_process_details
;
SADABS-2016/2 (Bruker,2016/2) was used for absorption correction.
wR2(int) was 0.0914 before and 0.0457 after correction.
The Ratio of minimum to maximum transmission is 0.6289.
The \l/2 correction factor is Not present.
;
_exptl_crystal_colour 'clear light black'
_exptl_crystal_colour_lustre clear
_exptl_crystal_colour_modifier light
_exptl_crystal_colour_primary black
_exptl_crystal_density_diffrn 1.352
_exptl_crystal_description block
_exptl_crystal_F_000 764
_exptl_crystal_size_max 0.22
_exptl_crystal_size_mid 0.21
_exptl_crystal_size_min 0.2
_refine_diff_density_max 1.317
_refine_diff_density_min -0.757
_refine_diff_density_rms 0.078
_refine_ls_extinction_method none
_refine_ls_goodness_of_fit_ref 1.051
_refine_ls_hydrogen_treatment constr
_refine_ls_matrix_type full
_refine_ls_number_parameters 376
_refine_ls_number_reflns 8291
_refine_ls_number_restraints 48
_refine_ls_restrained_S_all 1.072
_refine_ls_R_factor_all 0.0433
_refine_ls_R_factor_gt 0.0334
_refine_ls_shift/su_max 0.003
_refine_ls_shift/su_mean 0.000
_refine_ls_structure_factor_coef Fsqd
_refine_ls_weighting_details 'w=1/[\s^2^(Fo^2^)+(0.0405P)^2^] where P=(Fo^2^+2Fc^2^)/3'
_refine_ls_weighting_scheme calc
_refine_ls_wR_factor_gt 0.0777
_refine_ls_wR_factor_ref 0.0810
_reflns_Friedel_coverage 0.000
_reflns_number_gt 6981
_reflns_number_total 8291
_reflns_threshold_expression 'I > 2\s(I)'
_cod_data_source_file d3dt03374k2.cif
_cod_data_source_block 1d
_cod_depositor_comments 'Adding full bibliography for 7714545--7714552.cif.'
_cod_database_code 7714548
_shelx_shelxl_version_number 2018/3
_shelx_space_group_comment
;
The symmetry employed for this shelxl refinement is uniquely defined
by the following loop, which should always be used as a source of
symmetry information in preference to the above space-group names.
They are only intended as comments.
;
_shelx_estimated_absorpt_t_max 0.609
_shelx_estimated_absorpt_t_min 0.582
_olex2_refinement_description
;
1. Fixed Uiso
 At 1.2 times of:
  All C(H) groups, All C(H,H) groups
 At 1.5 times of:
  All C(H,H,H) groups
2. Uiso/Uaniso restraints and constraints
C6 \\sim C7 \\sim C5 \\sim C4 \\sim C3 \\sim C8: within 2A with sigma of 0.01
and sigma for terminal atoms of 0.02 within 2A
Uanis(C13) \\sim Ueq, Uanis(C12) \\sim Ueq: with sigma of 0.01 and sigma for
terminal atoms of 0.02
3.a Ternary CH refined with riding coordinates:
 C30(H30), C27(H27), C10(H10)
3.b Secondary CH2 refined with riding coordinates:
 C9(H9A,H9B), C14(H14A,H14B), C33(H33A,H33B), C11(H11A,H11B), C15(H15A,H15B),
 C13(H13A,H13B), C12(H12A,H12B)
3.c Aromatic/amide H refined with riding coordinates:
 C17(H17), C25(H25), C23(H23), C24(H24), C4(H4), C5(H5), C6(H6), C7(H7)
3.d Fitted hexagon refined as free rotating group:
 C3(C4,C5,C6,C7,C8)
3.e Idealised Me refined as rotating group:
 C20(H20A,H20B,H20C), C34(H34A,H34B,H34C), C28(H28A,H28B,H28C), C36(H36A,H36B,
 H36C), C19(H19A,H19B,H19C), C29(H29A,H29B,H29C), C32(H32A,H32B,H32C), C35(H35A,
 H35B,H35C), C31(H31A,H31B,H31C)
;
_olex2_submission_special_instructions 'No special instructions were received'

loop_
_space_group_symop_operation_xyz
'x, y, z'
'-x, -y, -z'

loop_
_atom_site_label
_atom_site_type_symbol
_atom_site_fract_x
_atom_site_fract_y
_atom_site_fract_z
_atom_site_U_iso_or_equiv
_atom_site_adp_type
_atom_site_occupancy
_atom_site_site_symmetry_order
_atom_site_calc_flag
_atom_site_refinement_flags_posn
_atom_site_refinement_flags_adp
_atom_site_refinement_flags_occupancy
_atom_site_disorder_assembly
_atom_site_disorder_group
Lu1 Lu 0.27297(2) 0.66890(2) 0.28763(2) 0.04483(6) Uani 1 1 d . . . . .
C30 C 0.1706(4) 0.9901(4) 0.1533(4) 0.0799(14) Uani 1 1 d . . . . .
H30 H 0.126687 0.923497 0.155856 0.096 Uiso 1 1 calc R U . . .
Si1 Si -0.04965(11) 0.77637(12) 0.39995(10) 0.0714(3) Uani 1 1 d . . . . .
N1 N 0.1773(3) 0.5369(3) 0.2294(2) 0.0560(8) Uani 1 1 d . . . . .
O1 O 0.4245(2) 0.7512(2) 0.34108(17) 0.0541(6) Uani 1 1 d . . . . .
C20 C 0.2329(5) 0.7698(4) -0.0204(3) 0.0810(13) Uani 1 1 d . . . . .
H20A H 0.315391 0.787628 -0.033228 0.122 Uiso 1 1 calc R U . . .
H20B H 0.172849 0.841266 -0.019629 0.122 Uiso 1 1 calc R U . . .
H20C H 0.219936 0.719598 -0.067026 0.122 Uiso 1 1 calc R U . . .
C18 C 0.2179(4) 0.7076(3) 0.0732(3) 0.0590(10) Uani 1 1 d . . . . .
C17 C 0.1441(4) 0.6221(3) 0.0822(3) 0.0668(11) Uani 1 1 d . . . . .
H17 H 0.098248 0.619125 0.034174 0.080 Uiso 1 1 calc R U . . .
C9 C 0.5702(4) 0.5895(4) 0.3976(3) 0.0695(11) Uani 1 1 d . . . . .
H9A H 0.636631 0.612862 0.354514 0.083 Uiso 1 1 calc R U . . .
H9B H 0.605585 0.559232 0.452366 0.083 Uiso 1 1 calc R U . . .
C2 C 0.4018(4) 0.3884(3) 0.3056(3) 0.0596(10) Uani 1 1 d . . . . .
C25 C 0.5650(5) 0.8660(4) 0.0991(3) 0.0708(12) Uani 1 1 d . . . . .
H25 H 0.650853 0.841481 0.087420 0.085 Uiso 1 1 calc R U . . .
C26 C 0.4869(4) 0.7833(3) 0.1039(3) 0.0558(9) Uani 1 1 d . . . . .
N3 N 0.5252(3) 0.4958(3) 0.3576(2) 0.0598(8) Uani 1 1 d . . . . .
C21 C 0.3580(4) 0.8216(3) 0.1230(2) 0.0485(8) Uani 1 1 d . . . . .
C23 C 0.3918(5) 1.0209(4) 0.1278(3) 0.0700(12) Uani 1 1 d . . . . .
H23 H 0.360951 1.100786 0.134408 0.084 Uiso 1 1 calc R U . . .
C34 C -0.0991(5) 0.6328(5) 0.4350(5) 0.120(2) Uani 1 1 d . . . . .
H34A H -0.073156 0.578638 0.385529 0.180 Uiso 1 1 calc R U . . .
H34B H -0.188090 0.644854 0.449747 0.180 Uiso 1 1 calc R U . . .
H34C H -0.061241 0.601435 0.487794 0.180 Uiso 1 1 calc R U . . .
C16 C 0.1282(4) 0.5388(3) 0.1532(3) 0.0632(10) Uani 1 1 d . . . . .
C1 C 0.4046(4) 0.5001(3) 0.3349(3) 0.0546(9) Uani 1 1 d . . . . .
C24 C 0.5172(5) 0.9831(4) 0.1113(3) 0.0763(13) Uani 1 1 d . . . . .
H24 H 0.570728 1.036949 0.108271 0.092 Uiso 1 1 calc R U . . .
C28 C 0.5803(6) 0.6403(5) -0.0202(4) 0.124(2) Uani 1 1 d . . . . .
H28A H 0.647012 0.682138 -0.040326 0.186 Uiso 1 1 calc R U . . .
H28B H 0.510327 0.670786 -0.051697 0.186 Uiso 1 1 calc R U . . .
H28C H 0.607623 0.558482 -0.033331 0.186 Uiso 1 1 calc R U . . .
C36 C -0.0965(5) 0.8154(6) 0.2835(4) 0.1070(19) Uani 1 1 d . . . . .
H36A H -0.077812 0.891233 0.264949 0.161 Uiso 1 1 calc R U . . .
H36B H -0.184239 0.816995 0.285652 0.161 Uiso 1 1 calc R U . . .
H36C H -0.051306 0.757872 0.240352 0.161 Uiso 1 1 calc R U . . .
C27 C 0.5420(4) 0.6554(4) 0.0833(3) 0.0787(13) Uani 1 1 d . . . . .
H27 H 0.476475 0.609159 0.102297 0.094 Uiso 1 1 calc R U . . .
C3 C 0.5240(2) 0.3177(2) 0.3064(2) 0.0725(12) Uani 1 1 d G U . . .
C4 C 0.5751(3) 0.2022(2) 0.2833(2) 0.1017(17) Uani 1 1 d G U . . .
H4 H 0.526800 0.154938 0.260779 0.122 Uiso 1 1 calc R U . . .
C5 C 0.6983(4) 0.1575(2) 0.2940(3) 0.128(2) Uani 1 1 d G U . . .
H5 H 0.732517 0.080194 0.278542 0.154 Uiso 1 1 calc R U . . .
C6 C 0.7705(3) 0.2281(3) 0.3277(3) 0.127(2) Uani 1 1 d G U . . .
H6 H 0.852959 0.198184 0.334798 0.153 Uiso 1 1 calc R U . . .
C7 C 0.7194(3) 0.3436(3) 0.3507(2) 0.0978(16) Uani 1 1 d G U . . .
H7 H 0.767684 0.390921 0.373292 0.117 Uiso 1 1 calc R U . . .
C8 C 0.5962(3) 0.3884(2) 0.3401(2) 0.0714(11) Uani 1 1 d G U . . .
C14 C 0.2893(5) 0.3475(3) 0.2814(3) 0.0757(13) Uani 1 1 d . . . . .
H14A H 0.276438 0.278699 0.318564 0.091 Uiso 1 1 calc R U . . .
H14B H 0.305198 0.324219 0.217754 0.091 Uiso 1 1 calc R U . . .
C33 C 0.1194(4) 0.7608(4) 0.3976(3) 0.0711(12) Uani 1 1 d . . . . .
H33A H 0.137395 0.722567 0.455288 0.085 Uiso 1 1 calc R U . . .
H33B H 0.135298 0.839990 0.400814 0.085 Uiso 1 1 calc R U . . .
C10 C 0.4745(4) 0.6942(4) 0.4219(3) 0.0685(11) Uani 1 1 d . . . . .
H10 H 0.406293 0.671024 0.464497 0.082 Uiso 1 1 calc R U . . .
C19 C 0.0516(6) 0.4468(5) 0.1356(4) 0.0977(18) Uani 1 1 d . . . . .
H19A H 0.105441 0.371888 0.126573 0.147 Uiso 1 1 calc R U . . .
H19B H 0.012079 0.468679 0.081796 0.147 Uiso 1 1 calc R U . . .
H19C H -0.010722 0.441898 0.187322 0.147 Uiso 1 1 calc R U . . .
C22 C 0.3088(4) 0.9427(3) 0.1349(3) 0.0579(9) Uani 1 1 d . . . . .
C11 C 0.5253(5) 0.7911(4) 0.4659(4) 0.0880(15) Uani 1 1 d . . . . .
H11A H 0.485841 0.803825 0.528630 0.106 Uiso 1 1 calc R U . . .
H11B H 0.614613 0.769461 0.465789 0.106 Uiso 1 1 calc R U . . .
C29 C 0.6518(6) 0.6055(6) 0.1332(4) 0.130(3) Uani 1 1 d . . . . .
H29A H 0.670370 0.521760 0.127111 0.195 Uiso 1 1 calc R U . . .
H29B H 0.631605 0.624774 0.196923 0.195 Uiso 1 1 calc R U . . .
H29C H 0.723028 0.638359 0.107207 0.195 Uiso 1 1 calc R U . . .
C32 C 0.1285(7) 1.0737(6) 0.0728(5) 0.151(3) Uani 1 1 d . . . . .
H32A H 0.157471 1.146417 0.076137 0.227 Uiso 1 1 calc R U . . .
H32B H 0.039261 1.088560 0.077604 0.227 Uiso 1 1 calc R U . . .
H32C H 0.163116 1.037260 0.015271 0.227 Uiso 1 1 calc R U . . .
C35 C -0.1417(5) 0.8916(6) 0.4799(5) 0.134(3) Uani 1 1 d . . . . .
H35A H -0.134575 0.866185 0.542077 0.201 Uiso 1 1 calc R U . . .
H35B H -0.227689 0.904351 0.470476 0.201 Uiso 1 1 calc R U . . .
H35C H -0.110179 0.963438 0.468213 0.201 Uiso 1 1 calc R U . . .
C15 C 0.1713(4) 0.4384(4) 0.2950(3) 0.0713(12) Uani 1 1 d . . . . .
H15A H 0.100734 0.402258 0.287239 0.086 Uiso 1 1 calc R U . . .
H15B H 0.158707 0.467732 0.356960 0.086 Uiso 1 1 calc R U . . .
C31 C 0.1334(6) 1.0537(5) 0.2443(4) 0.113(2) Uani 1 1 d . . . . .
H31A H 0.150120 0.999152 0.293787 0.170 Uiso 1 1 calc R U . . .
H31B H 0.046135 1.086528 0.251076 0.170 Uiso 1 1 calc R U . . .
H31C H 0.180567 1.115401 0.245419 0.170 Uiso 1 1 calc R U . . .
C13 C 0.4366(6) 0.8730(4) 0.3402(4) 0.1003(18) Uani 1 1 d . U . . .
H13A H 0.483573 0.892502 0.282770 0.120 Uiso 1 1 calc R U . . .
H13B H 0.354736 0.922253 0.345521 0.120 Uiso 1 1 calc R U . . .
C12 C 0.4963(8) 0.8932(6) 0.4115(5) 0.141(3) Uani 1 1 d . U . . .
H12A H 0.443788 0.954311 0.449476 0.169 Uiso 1 1 calc R U . . .
H12B H 0.572617 0.920953 0.387709 0.169 Uiso 1 1 calc R U . . .
N2 N 0.2771(3) 0.7359(2) 0.14032(19) 0.0487(7) Uani 1 1 d . . . . .

loop_
_atom_site_aniso_label
_atom_site_aniso_U_11
_atom_site_aniso_U_22
_atom_site_aniso_U_33
_atom_site_aniso_U_23
_atom_site_aniso_U_13
_atom_site_aniso_U_12
Lu1 0.04818(10) 0.03892(9) 0.04915(10) -0.00745(6) -0.01083(7) -0.00768(6)
C30 0.071(3) 0.051(2) 0.115(4) -0.004(2) -0.009(3) -0.004(2)
Si1 0.0518(7) 0.0780(8) 0.0816(8) -0.0134(7) -0.0045(6) -0.0047(6)
N1 0.065(2) 0.0476(17) 0.0613(19) -0.0048(14) -0.0169(16) -0.0180(15)
O1 0.0652(16) 0.0439(13) 0.0594(15) -0.0031(11) -0.0224(13) -0.0151(12)
C20 0.112(4) 0.075(3) 0.065(3) 0.009(2) -0.035(3) -0.024(3)
C18 0.077(3) 0.046(2) 0.055(2) -0.0046(16) -0.019(2) -0.0036(19)
C17 0.084(3) 0.059(2) 0.066(3) -0.001(2) -0.038(2) -0.014(2)
C9 0.067(3) 0.068(3) 0.079(3) 0.009(2) -0.027(2) -0.016(2)
C2 0.088(3) 0.0417(19) 0.048(2) 0.0007(16) -0.013(2) -0.0042(19)
C25 0.071(3) 0.075(3) 0.066(3) -0.006(2) 0.006(2) -0.023(2)
C26 0.063(2) 0.051(2) 0.051(2) -0.0053(16) 0.0003(18) -0.0100(18)
N3 0.062(2) 0.0526(18) 0.064(2) 0.0027(15) -0.0181(16) -0.0004(15)
C21 0.066(2) 0.0409(18) 0.0394(18) -0.0003(14) -0.0091(16) -0.0109(16)
C23 0.100(4) 0.046(2) 0.066(3) -0.0079(19) -0.002(2) -0.025(2)
C34 0.071(4) 0.105(4) 0.180(7) 0.021(4) -0.006(4) -0.015(3)
C16 0.066(3) 0.052(2) 0.079(3) -0.015(2) -0.027(2) -0.0139(19)
C1 0.065(2) 0.048(2) 0.052(2) -0.0010(16) -0.0118(18) -0.0080(17)
C24 0.092(4) 0.071(3) 0.071(3) -0.011(2) 0.004(3) -0.037(3)
C28 0.161(6) 0.094(4) 0.105(4) -0.052(3) -0.032(4) 0.030(4)
C36 0.078(4) 0.119(5) 0.120(5) -0.001(4) -0.027(3) 0.002(3)
C27 0.072(3) 0.055(2) 0.100(4) -0.002(2) 0.015(3) -0.004(2)
C3 0.106(3) 0.051(2) 0.049(2) 0.0000(17) -0.007(2) 0.013(2)
C4 0.145(4) 0.064(3) 0.077(3) -0.010(2) -0.014(3) 0.030(3)
C5 0.151(5) 0.093(4) 0.111(4) -0.016(3) -0.011(4) 0.054(4)
C6 0.116(4) 0.114(4) 0.121(4) -0.003(4) -0.012(3) 0.056(4)
C7 0.084(3) 0.097(3) 0.096(3) 0.009(3) -0.010(3) 0.025(3)
C8 0.079(3) 0.065(2) 0.059(2) 0.0022(19) -0.005(2) 0.012(2)
C14 0.126(4) 0.043(2) 0.066(3) 0.0020(19) -0.021(3) -0.027(2)
C33 0.052(2) 0.086(3) 0.075(3) -0.026(2) 0.000(2) -0.012(2)
C10 0.082(3) 0.068(3) 0.061(2) -0.001(2) -0.023(2) -0.019(2)
C19 0.123(5) 0.090(4) 0.106(4) 0.003(3) -0.056(4) -0.057(3)
C22 0.070(3) 0.048(2) 0.055(2) -0.0061(17) -0.0031(19) -0.0119(18)
C11 0.115(4) 0.081(3) 0.084(3) -0.005(3) -0.049(3) -0.032(3)
C29 0.147(6) 0.119(5) 0.091(4) 0.004(4) -0.007(4) 0.053(4)
C32 0.141(6) 0.105(5) 0.197(8) 0.012(5) -0.068(6) 0.034(4)
C35 0.072(4) 0.155(6) 0.169(7) -0.085(5) 0.003(4) -0.003(4)
C15 0.090(3) 0.065(3) 0.070(3) 0.000(2) -0.015(2) -0.043(2)
C31 0.103(4) 0.076(3) 0.148(5) -0.032(4) 0.018(4) -0.002(3)
C13 0.156(5) 0.060(3) 0.108(4) 0.007(3) -0.066(4) -0.044(3)
C12 0.222(7) 0.101(4) 0.134(5) -0.004(4) -0.093(5) -0.068(5)
N2 0.0586(18) 0.0366(14) 0.0516(17) -0.0046(12) -0.0108(14) -0.0071(13)

loop_
_atom_type_symbol
_atom_type_description
_atom_type_scat_dispersion_real
_atom_type_scat_dispersion_imag
_atom_type_scat_source
C C 0.0033 0.0016 'International Tables Vol C Tables 4.2.6.8 and 6.1.1.4'
H H 0.0000 0.0000 'International Tables Vol C Tables 4.2.6.8 and 6.1.1.4'
Lu Lu -0.4720 5.8584 'International Tables Vol C Tables 4.2.6.8 and 6.1.1.4'
N N 0.0061 0.0033 'International Tables Vol C Tables 4.2.6.8 and 6.1.1.4'
O O 0.0106 0.0060 'International Tables Vol C Tables 4.2.6.8 and 6.1.1.4'
Si Si 0.0817 0.0704 'International Tables Vol C Tables 4.2.6.8 and 6.1.1.4'

loop_
_geom_angle_atom_site_label_1
_geom_angle_atom_site_label_2
_geom_angle_atom_site_label_3
_geom_angle
_geom_angle_site_symmetry_1
_geom_angle_site_symmetry_3
_geom_angle_publ_flag
N1 Lu1 O1 160.91(11) . . ?
N1 Lu1 C1 83.66(13) . . ?
N1 Lu1 C33 102.60(14) . . ?
N1 Lu1 N2 80.10(11) . . ?
O1 Lu1 C1 78.95(12) . . ?
O1 Lu1 C33 92.29(13) . . ?
C33 Lu1 C1 116.80(16) . . ?
N2 Lu1 O1 103.30(10) . . ?
N2 Lu1 C1 124.27(12) . . ?
N2 Lu1 C33 118.70(15) . . ?
C22 C30 H30 107.9 . . ?
C22 C30 C32 110.2(5) . . ?
C22 C30 C31 112.5(4) . . ?
C32 C30 H30 107.9 . . ?
C31 C30 H30 107.9 . . ?
C31 C30 C32 110.1(5) . . ?
C36 Si1 C34 107.0(3) . . ?
C33 Si1 C34 109.5(2) . . ?
C33 Si1 C36 111.2(2) . . ?
C33 Si1 C35 113.8(2) . . ?
C35 Si1 C34 108.3(3) . . ?
C35 Si1 C36 106.9(3) . . ?
C16 N1 Lu1 130.9(3) . . ?
C16 N1 C15 120.3(3) . . ?
C15 N1 Lu1 108.8(2) . . ?
C10 O1 Lu1 116.0(2) . . ?
C13 O1 Lu1 128.5(3) . . ?
C13 O1 C10 108.2(3) . . ?
H20A C20 H20B 109.5 . . ?
H20A C20 H20C 109.5 . . ?
H20B C20 H20C 109.5 . . ?
C18 C20 H20A 109.5 . . ?
C18 C20 H20B 109.5 . . ?
C18 C20 H20C 109.5 . . ?
C17 C18 C20 116.7(4) . . ?
N2 C18 C20 119.6(4) . . ?
N2 C18 C17 123.7(4) . . ?
C18 C17 H17 115.2 . . ?
C18 C17 C16 129.7(4) . . ?
C16 C17 H17 115.2 . . ?
H9A C9 H9B 107.6 . . ?
N3 C9 H9A 108.6 . . ?
N3 C9 H9B 108.6 . . ?
N3 C9 C10 114.6(4) . . ?
C10 C9 H9A 108.6 . . ?
C10 C9 H9B 108.6 . . ?
C1 C2 C3 108.4(4) . . ?
C1 C2 C14 125.4(4) . . ?
C3 C2 C14 126.1(3) . . ?
C26 C25 H25 119.5 . . ?
C24 C25 H25 119.5 . . ?
C24 C25 C26 121.0(4) . . ?
C25 C26 C21 118.7(4) . . ?
C25 C26 C27 119.8(4) . . ?
C21 C26 C27 121.4(4) . . ?
C1 N3 C9 126.3(3) . . ?
C8 N3 C9 122.9(3) . . ?
C8 N3 C1 110.8(3) . . ?
C26 C21 C22 120.1(3) . . ?
C26 C21 N2 119.3(3) . . ?
C22 C21 N2 120.2(3) . . ?
C24 C23 H23 119.3 . . ?
C24 C23 C22 121.5(4) . . ?
C22 C23 H23 119.3 . . ?
Si1 C34 H34A 109.5 . . ?
Si1 C34 H34B 109.5 . . ?
Si1 C34 H34C 109.5 . . ?
H34A C34 H34B 109.5 . . ?
H34A C34 H34C 109.5 . . ?
H34B C34 H34C 109.5 . . ?
N1 C16 C17 123.2(4) . . ?
N1 C16 C19 120.9(4) . . ?
C17 C16 C19 115.9(4) . . ?
C2 C1 Lu1 122.6(3) . . ?
C2 C1 N3 105.9(3) . . ?
N3 C1 Lu1 125.7(3) . . ?
C25 C24 H24 119.8 . . ?
C23 C24 C25 120.4(4) . . ?
C23 C24 H24 119.8 . . ?
H28A C28 H28B 109.5 . . ?
H28A C28 H28C 109.5 . . ?
H28B C28 H28C 109.5 . . ?
C27 C28 H28A 109.5 . . ?
C27 C28 H28B 109.5 . . ?
C27 C28 H28C 109.5 . . ?
Si1 C36 H36A 109.5 . . ?
Si1 C36 H36B 109.5 . . ?
Si1 C36 H36C 109.5 . . ?
H36A C36 H36B 109.5 . . ?
H36A C36 H36C 109.5 . . ?
H36B C36 H36C 109.5 . . ?
C26 C27 C28 109.9(4) . . ?
C26 C27 H27 107.6 . . ?
C28 C27 H27 107.6 . . ?
C29 C27 C26 114.3(5) . . ?
C29 C27 C28 109.5(4) . . ?
C29 C27 H27 107.6 . . ?
C4 C3 C2 133.6(3) . . ?
C4 C3 C8 120.0 . . ?
C8 C3 C2 106.4(3) . . ?
C3 C4 H4 120.0 . . ?
C3 C4 C5 120.0 . . ?
C5 C4 H4 120.0 . . ?
C4 C5 H5 120.0 . . ?
C4 C5 C6 120.0 . . ?
C6 C5 H5 120.0 . . ?
C5 C6 H6 120.0 . . ?
C7 C6 C5 120.0 . . ?
C7 C6 H6 120.0 . . ?
C6 C7 H7 120.0 . . ?
C6 C7 C8 120.0 . . ?
C8 C7 H7 120.0 . . ?
N3 C8 C3 108.5(3) . . ?
N3 C8 C7 131.5(3) . . ?
C7 C8 C3 120.0 . . ?
C2 C14 H14A 108.7 . . ?
C2 C14 H14B 108.7 . . ?
C2 C14 C15 114.2(3) . . ?
H14A C14 H14B 107.6 . . ?
C15 C14 H14A 108.7 . . ?
C15 C14 H14B 108.7 . . ?
Lu1 C33 H33A 105.5 . . ?
Lu1 C33 H33B 105.5 . . ?
Si1 C33 Lu1 127.2(2) . . ?
Si1 C33 H33A 105.5 . . ?
Si1 C33 H33B 105.5 . . ?
H33A C33 H33B 106.1 . . ?
O1 C10 C9 111.9(4) . . ?
O1 C10 H10 109.1 . . ?
O1 C10 C11 104.4(3) . . ?
C9 C10 H10 109.1 . . ?
C9 C10 C11 113.1(4) . . ?
C11 C10 H10 109.1 . . ?
C16 C19 H19A 109.5 . . ?
C16 C19 H19B 109.5 . . ?
C16 C19 H19C 109.5 . . ?
H19A C19 H19B 109.5 . . ?
H19A C19 H19C 109.5 . . ?
H19B C19 H19C 109.5 . . ?
C21 C22 C30 122.8(4) . . ?
C23 C22 C30 119.0(4) . . ?
C23 C22 C21 118.2(4) . . ?
C10 C11 H11A 110.6 . . ?
C10 C11 H11B 110.6 . . ?
H11A C11 H11B 108.7 . . ?
C12 C11 C10 105.7(4) . . ?
C12 C11 H11A 110.6 . . ?
C12 C11 H11B 110.6 . . ?
C27 C29 H29A 109.5 . . ?
C27 C29 H29B 109.5 . . ?
C27 C29 H29C 109.5 . . ?
H29A C29 H29B 109.5 . . ?
H29A C29 H29C 109.5 . . ?
H29B C29 H29C 109.5 . . ?
C30 C32 H32A 109.5 . . ?
C30 C32 H32B 109.5 . . ?
C30 C32 H32C 109.5 . . ?
H32A C32 H32B 109.5 . . ?
H32A C32 H32C 109.5 . . ?
H32B C32 H32C 109.5 . . ?
Si1 C35 H35A 109.5 . . ?
Si1 C35 H35B 109.5 . . ?
Si1 C35 H35C 109.5 . . ?
H35A C35 H35B 109.5 . . ?
H35A C35 H35C 109.5 . . ?
H35B C35 H35C 109.5 . . ?
N1 C15 C14 111.3(4) . . ?
N1 C15 H15A 109.4 . . ?
N1 C15 H15B 109.4 . . ?
C14 C15 H15A 109.4 . . ?
C14 C15 H15B 109.4 . . ?
H15A C15 H15B 108.0 . . ?
C30 C31 H31A 109.5 . . ?
C30 C31 H31B 109.5 . . ?
C30 C31 H31C 109.5 . . ?
H31A C31 H31B 109.5 . . ?
H31A C31 H31C 109.5 . . ?
H31B C31 H31C 109.5 . . ?
O1 C13 H13A 109.7 . . ?
O1 C13 H13B 109.7 . . ?
H13A C13 H13B 108.2 . . ?
C12 C13 O1 109.6(5) . . ?
C12 C13 H13A 109.7 . . ?
C12 C13 H13B 109.7 . . ?
C11 C12 H12A 109.2 . . ?
C11 C12 H12B 109.2 . . ?
C13 C12 C11 112.0(5) . . ?
C13 C12 H12A 109.2 . . ?
C13 C12 H12B 109.2 . . ?
H12A C12 H12B 107.9 . . ?
C18 N2 Lu1 130.0(3) . . ?
C18 N2 C21 119.9(3) . . ?
C21 N2 Lu1 110.2(2) . . ?

loop_
_geom_bond_atom_site_label_1
_geom_bond_atom_site_label_2
_geom_bond_distance
_geom_bond_site_symmetry_2
_geom_bond_publ_flag
Lu1 N1 2.267(3) . ?
Lu1 O1 2.308(3) . ?
Lu1 C1 2.355(4) . ?
Lu1 C33 2.311(4) . ?
Lu1 N2 2.272(3) . ?
C30 H30 0.9800 . ?
C30 C22 1.511(6) . ?
C30 C32 1.567(8) . ?
C30 C31 1.526(7) . ?
Si1 C34 1.876(6) . ?
Si1 C36 1.873(6) . ?
Si1 C33 1.834(4) . ?
Si1 C35 1.871(5) . ?
N1 C16 1.310(5) . ?
N1 C15 1.470(5) . ?
O1 C10 1.463(5) . ?
O1 C13 1.442(5) . ?
C20 H20A 0.9600 . ?
C20 H20B 0.9600 . ?
C20 H20C 0.9600 . ?
C20 C18 1.533(6) . ?
C18 C17 1.383(5) . ?
C18 N2 1.340(5) . ?
C17 H17 0.9300 . ?
C17 C16 1.409(6) . ?
C9 H9A 0.9700 . ?
C9 H9B 0.9700 . ?
C9 N3 1.450(5) . ?
C9 C10 1.475(6) . ?
C2 C1 1.389(5) . ?
C2 C3 1.443(5) . ?
C2 C14 1.496(6) . ?
C25 H25 0.9300 . ?
C25 C26 1.395(6) . ?
C25 C24 1.373(6) . ?
C26 C21 1.400(5) . ?
C26 C27 1.522(5) . ?
N3 C1 1.406(5) . ?
N3 C8 1.357(4) . ?
C21 C22 1.418(5) . ?
C21 N2 1.446(4) . ?
C23 H23 0.9300 . ?
C23 C24 1.360(6) . ?
C23 C22 1.393(5) . ?
C34 H34A 0.9600 . ?
C34 H34B 0.9600 . ?
C34 H34C 0.9600 . ?
C16 C19 1.526(6) . ?
C24 H24 0.9300 . ?
C28 H28A 0.9600 . ?
C28 H28B 0.9600 . ?
C28 H28C 0.9600 . ?
C28 C27 1.533(7) . ?
C36 H36A 0.9600 . ?
C36 H36B 0.9600 . ?
C36 H36C 0.9600 . ?
C27 H27 0.9800 . ?
C27 C29 1.515(8) . ?
C3 C4 1.3900 . ?
C3 C8 1.3900 . ?
C4 H4 0.9300 . ?
C4 C5 1.3900 . ?
C5 H5 0.9300 . ?
C5 C6 1.3900 . ?
C6 H6 0.9300 . ?
C6 C7 1.3900 . ?
C7 H7 0.9300 . ?
C7 C8 1.3900 . ?
C14 H14A 0.9700 . ?
C14 H14B 0.9700 . ?
C14 C15 1.511(6) . ?
C33 H33A 0.9700 . ?
C33 H33B 0.9700 . ?
C10 H10 0.9800 . ?
C10 C11 1.544(6) . ?
C19 H19A 0.9600 . ?
C19 H19B 0.9600 . ?
C19 H19C 0.9600 . ?
C11 H11A 0.9700 . ?
C11 H11B 0.9700 . ?
C11 C12 1.415(8) . ?
C29 H29A 0.9600 . ?
C29 H29B 0.9600 . ?
C29 H29C 0.9600 . ?
C32 H32A 0.9600 . ?
C32 H32B 0.9600 . ?
C32 H32C 0.9600 . ?
C35 H35A 0.9600 . ?
C35 H35B 0.9600 . ?
C35 H35C 0.9600 . ?
C15 H15A 0.9700 . ?
C15 H15B 0.9700 . ?
C31 H31A 0.9600 . ?
C31 H31B 0.9600 . ?
C31 H31C 0.9600 . ?
C13 H13A 0.9700 . ?
C13 H13B 0.9700 . ?
C13 C12 1.364(7) . ?
C12 H12A 0.9700 . ?
C12 H12B 0.9700 . ?

loop_
_geom_torsion_atom_site_label_1
_geom_torsion_atom_site_label_2
_geom_torsion_atom_site_label_3
_geom_torsion_atom_site_label_4
_geom_torsion
_geom_torsion_site_symmetry_1
_geom_torsion_site_symmetry_2
_geom_torsion_site_symmetry_3
_geom_torsion_site_symmetry_4
_geom_torsion_publ_flag
Lu1 N1 C16 C17 10.6(6) . . . . ?
Lu1 N1 C16 C19 -170.9(3) . . . . ?
Lu1 N1 C15 C14 -85.7(3) . . . . ?
Lu1 O1 C10 C9 81.0(4) . . . . ?
Lu1 O1 C10 C11 -156.3(3) . . . . ?
Lu1 O1 C13 C12 151.6(5) . . . . ?
O1 C10 C11 C12 2.6(7) . . . . ?
O1 C13 C12 C11 -1.6(9) . . . . ?
C20 C18 C17 C16 169.2(4) . . . . ?
C20 C18 N2 Lu1 177.7(3) . . . . ?
C20 C18 N2 C21 -2.2(5) . . . . ?
C18 C17 C16 N1 5.9(8) . . . . ?
C18 C17 C16 C19 -172.6(5) . . . . ?
C17 C18 N2 Lu1 -3.7(6) . . . . ?
C17 C18 N2 C21 176.4(4) . . . . ?
C9 N3 C1 Lu1 31.0(5) . . . . ?
C9 N3 C1 C2 -175.5(4) . . . . ?
C9 N3 C8 C3 177.1(3) . . . . ?
C9 N3 C8 C7 -2.6(5) . . . . ?
C9 C10 C11 C12 124.5(6) . . . . ?
C2 C3 C4 C5 -178.4(4) . . . . ?
C2 C3 C8 N3 -0.9(3) . . . . ?
C2 C3 C8 C7 178.8(3) . . . . ?
C2 C14 C15 N1 67.8(5) . . . . ?
C25 C26 C21 C22 1.5(5) . . . . ?
C25 C26 C21 N2 -171.8(3) . . . . ?
C25 C26 C27 C28 -74.5(6) . . . . ?
C25 C26 C27 C29 49.0(6) . . . . ?
C26 C25 C24 C23 -0.5(7) . . . . ?
C26 C21 C22 C30 178.4(4) . . . . ?
C26 C21 C22 C23 -0.5(5) . . . . ?
C26 C21 N2 Lu1 81.0(3) . . . . ?
C26 C21 N2 C18 -99.1(4) . . . . ?
N3 C9 C10 O1 -63.5(5) . . . . ?
N3 C9 C10 C11 178.9(4) . . . . ?
C21 C26 C27 C28 102.0(5) . . . . ?
C21 C26 C27 C29 -134.4(5) . . . . ?
C34 Si1 C33 Lu1 75.6(4) . . . . ?
C16 N1 C15 C14 96.1(4) . . . . ?
C1 C2 C3 C4 -179.1(3) . . . . ?
C1 C2 C3 C8 2.4(4) . . . . ?
C1 C2 C14 C15 -2.3(6) . . . . ?
C1 N3 C8 C3 -0.8(3) . . . . ?
C1 N3 C8 C7 179.5(3) . . . . ?
C24 C25 C26 C21 -1.0(6) . . . . ?
C24 C25 C26 C27 175.6(4) . . . . ?
C24 C23 C22 C30 180.0(4) . . . . ?
C24 C23 C22 C21 -1.0(6) . . . . ?
C36 Si1 C33 Lu1 -42.4(4) . . . . ?
C27 C26 C21 C22 -175.1(4) . . . . ?
C27 C26 C21 N2 11.6(5) . . . . ?
C3 C2 C1 Lu1 151.8(2) . . . . ?
C3 C2 C1 N3 -2.8(4) . . . . ?
C3 C2 C14 C15 174.7(4) . . . . ?
C3 C4 C5 C6 0.0 . . . . ?
C4 C3 C8 N3 -179.7(3) . . . . ?
C4 C3 C8 C7 0.0 . . . . ?
C4 C5 C6 C7 0.0 . . . . ?
C5 C6 C7 C8 0.0 . . . . ?
C6 C7 C8 N3 179.6(4) . . . . ?
C6 C7 C8 C3 0.0 . . . . ?
C8 N3 C1 Lu1 -151.2(3) . . . . ?
C8 N3 C1 C2 2.3(4) . . . . ?
C8 C3 C4 C5 0.0 . . . . ?
C14 C2 C1 Lu1 -30.8(5) . . . . ?
C14 C2 C1 N3 174.7(4) . . . . ?
C14 C2 C3 C4 3.4(6) . . . . ?
C14 C2 C3 C8 -175.1(3) . . . . ?
C10 O1 C13 C12 3.3(7) . . . . ?
C10 C9 N3 C1 4.8(6) . . . . ?
C10 C9 N3 C8 -172.7(4) . . . . ?
C10 C11 C12 C13 -0.7(9) . . . . ?
C22 C21 N2 Lu1 -92.4(3) . . . . ?
C22 C21 N2 C18 87.6(4) . . . . ?
C22 C23 C24 C25 1.5(7) . . . . ?
C32 C30 C22 C21 -116.8(5) . . . . ?
C32 C30 C22 C23 62.1(6) . . . . ?
C35 Si1 C33 Lu1 -163.2(3) . . . . ?
C15 N1 C16 C17 -171.7(4) . . . . ?
C15 N1 C16 C19 6.8(6) . . . . ?
C31 C30 C22 C21 119.8(5) . . . . ?
C31 C30 C22 C23 -61.2(6) . . . . ?
C13 O1 C10 C9 -126.2(4) . . . . ?
C13 O1 C10 C11 -3.5(5) . . . . ?
N2 C18 C17 C16 -9.4(7) . . . . ?
N2 C21 C22 C30 -8.3(6) . . . . ?
N2 C21 C22 C23 172.7(3) . . . . ?
